data_2220952
loop_
_publ_author_name
'Aydinli, Goksin'
'Sayil, Cigdem'
'Ibis, Cemil'

_publ_section_title
;
 2,4,4-Tris(benzylsulfanyl)-1,1-dichloro-3-nitrobuta-1,3-diene
;
_journal_coeditor_code XU2466
_journal_issue 2
_journal_name_full 'Acta Crystallographica Section E'
_journal_page_first o272
_journal_paper_doi 10.1107/S1600536808043419
_journal_volume 65
_journal_year 2009
_chemical_formula_iupac 'C25 H21 Cl2 N O2 S3 '
_chemical_formula_moiety 'C25 H21 Cl2 N O2 S3 '
_chemical_formula_sum 'C25 H21 Cl2 N O2 S3'
_chemical_formula_weight 534.53
_space_group_IT_number 2
_symmetry_cell_setting triclinic
_symmetry_space_group_name_Hall '-P 1'
_symmetry_space_group_name_H-M 'P -1'
_cell_angle_alpha 74.887(6)
_cell_angle_beta 69.259(5)
_cell_angle_gamma 69.344(5)
_cell_formula_units_Z 2
_cell_length_a 10.1595(10)
_cell_length_b 11.5706(10)
_cell_length_c 12.5451
_cell_measurement_reflns_used 10024
_cell_measurement_temperature 293.1
_cell_measurement_theta_max 30.5
_cell_measurement_theta_min 2.2
_cell_volume 1274.83(18)
_computing_cell_refinement 'PROCESS (Rigaku, 1996)'
_computing_data_collection 'PROCESS (Rigaku, 1996)'
_computing_data_reduction 'CrystalStructure (Rigaku/MSC, 2003)'
_computing_molecular_graphics 'ORTEP-3 (Farrugia, 1997)'
_computing_publication_material 'CrystalStructure (Rigaku/MSC, 2003)'
_computing_structure_refinement 'CRYSTALS (Betteridge <i>et al.</i>,  2003)'
_computing_structure_solution 'SIR92 (Altomare <i>et al.</i>,  1994)'
_diffrn_detector_area_resol_mean 10.00
_diffrn_measured_fraction_theta_full 0.9834
_diffrn_measured_fraction_theta_max 0.9834
_diffrn_measurement_device_type 'Rigaku R-AXIS'
_diffrn_measurement_method \w
_diffrn_radiation_type 'Mo K\a'
_diffrn_radiation_wavelength 0.7107
_diffrn_reflns_av_R_equivalents 0.024
_diffrn_reflns_limit_h_max 14
_diffrn_reflns_limit_h_min -14
_diffrn_reflns_limit_k_max 16
_diffrn_reflns_limit_k_min -16
_diffrn_reflns_limit_l_max 17
_diffrn_reflns_limit_l_min -17
_diffrn_reflns_number 101262
_diffrn_reflns_theta_full 30.27
_diffrn_reflns_theta_max 30.27
_exptl_absorpt_coefficient_mu 0.523
_exptl_absorpt_correction_T_max 0.949
_exptl_absorpt_correction_T_min 0.731
_exptl_absorpt_correction_type multi-scan
_exptl_absorpt_process_details '(ABSCOR; Higashi, 1995)'
_exptl_crystal_colour yellow
_exptl_crystal_density_diffrn 1.392
_exptl_crystal_density_method 'not measured'
_exptl_crystal_description prism
_exptl_crystal_F_000 552.00
_exptl_crystal_size_max 0.60
_exptl_crystal_size_mid 0.60
_exptl_crystal_size_min 0.10
_refine_diff_density_max 0.31
_refine_diff_density_min -0.34
_refine_ls_extinction_method none
_refine_ls_goodness_of_fit_ref 1.201
_refine_ls_hydrogen_treatment refall
_refine_ls_number_parameters 319
_refine_ls_number_reflns 6957
_refine_ls_R_factor_gt 0.0660
_refine_ls_shift/su_max 0.0000
_refine_ls_structure_factor_coef F
_refine_ls_weighting_details
;
    Chebychev polynomial with 3 parameters (Carruthers & Watkin, 1979)
    1.8080    -4.9818    -0.4430
;
_refine_ls_weighting_scheme calc
_refine_ls_wR_factor_ref 0.045
_reflns_number_gt 7264
_reflns_number_total 7512
_reflns_threshold_expression F^2^>2.0\s(F^2^)
_cod_data_source_file xu2466.cif
_cod_data_source_block I
_cod_original_cell_volume 1274.83(2)
_cod_original_sg_symbol_H-M 'P -1       '
_cod_original_formula_sum 'C25 H21 Cl2 N O2 S3 '
_cod_database_code 2220952

loop_
_symmetry_equiv_pos_as_xyz
x,y,z
-x,-y,-z

loop_
_atom_site_type_symbol
_atom_site_label
_atom_site_fract_x
_atom_site_fract_y
_atom_site_fract_z
_atom_site_U_iso_or_equiv
_atom_site_adp_type
_atom_site_calc_flag
_atom_site_refinement_flags
_atom_site_occupancy
_atom_site_disorder_assembly
_atom_site_disorder_group
S S(1) 0.26233(3) -0.27301(2) 0.14860(2) 0.06102(8) Uani d . 1.00 . .
S S(2) 0.51264(3) -0.16364(2) -0.00818(2) 0.05869(7) Uani d . 1.00 . .
S S(3) 0.32274(3) -0.18195(2) 0.43976(2) 0.05472(7) Uani d . 1.00 . .
Cl Cl(2) 0.46317(4) -0.52367(3) 0.29977(3) 0.08279(10) Uani d . 1.00 . .
Cl Cl(1) 0.29918(3) -0.45732(3) 0.52456(2) 0.07867(9) Uani d . 1.00 . .
O O(2) 0.69150(9) -0.31748(10) 0.25152(9) 0.1049(3) Uani d . 1.00 . .
C C(3) 0.46483(10) -0.24924(8) 0.22255(7) 0.0452(2) Uani d . 1.00 . .
N N(1) 0.60515(10) -0.23115(9) 0.21164(7) 0.0599(3) Uani d . 1.00 . .
C C(6) 0.06852(11) -0.03451(9) 0.12175(8) 0.0554(3) Uani d . 1.00 . .
C C(2) 0.38853(10) -0.29043(8) 0.34376(8) 0.0472(2) Uani d . 1.00 . .
C C(12) 0.53745(12) -0.27616(9) -0.09776(8) 0.0656(3) Uani d . 1.00 . .
C C(4) 0.41789(10) -0.22722(8) 0.12919(8) 0.0467(2) Uani d . 1.00 . .
O O(1) 0.62431(12) -0.12993(9) 0.16884(9) 0.1054(4) Uani d . 1.00 . .
C C(5) 0.15905(13) -0.14498(10) 0.06169(9) 0.0679(3) Uani d . 1.00 . .
C C(19) 0.26220(10) -0.03352(10) 0.35006(10) 0.0723(3) Uani d . 1.00 . .
C C(25) 0.09262(11) 0.13681(10) 0.46338(9) 0.0611(3) Uani d . 1.00 . .
C C(1) 0.38339(11) -0.40762(9) 0.38298(8) 0.0545(3) Uani d . 1.00 . .
C C(24) 0.06360(10) 0.22953(11) 0.52495(11) 0.0740(4) Uani d . 1.00 . .
C C(7) 0.11962(13) 0.06683(10) 0.10021(10) 0.0685(4) Uani d . 1.00 . .
C C(13) 0.68084(11) -0.37659(8) -0.10637(8) 0.0571(3) Uani d . 1.00 . .
C C(11) -0.06800(10) -0.03113(11) 0.19867(10) 0.0769(4) Uani d . 1.00 . .
C C(22) 0.3176(2) 0.18959(12) 0.49366(13) 0.0873(5) Uani d . 1.00 . .
C C(20) 0.23412(11) 0.06770(9) 0.41576(8) 0.0562(3) Uani d . 1.00 . .
C C(21) 0.34768(12) 0.09577(10) 0.43161(11) 0.0728(4) Uani d . 1.00 . .
C C(23) 0.1763(2) 0.25476(11) 0.54108(12) 0.0851(5) Uani d . 1.00 . .
C C(18) 0.7057(2) -0.45940(10) -0.00968(10) 0.0802(4) Uani d . 1.00 . .
C C(8) 0.0382(2) 0.16857(11) 0.15590(10) 0.0899(5) Uani d . 1.00 . .
C C(14) 0.7909(2) -0.38460(12) -0.21024(13) 0.0853(4) Uani d . 1.00 . .
C C(10) -0.1501(2) 0.0705(2) 0.25525(12) 0.1016(5) Uani d . 1.00 . .
C C(9) -0.0961(2) 0.16990(10) 0.23337(13) 0.1019(6) Uani d . 1.00 . .
C C(15) 0.9252(2) -0.4770(2) -0.2127(2) 0.1179(7) Uani d . 1.00 . .
C C(16) 0.9462(2) -0.5565(2) -0.1155(2) 0.1120(7) Uani d . 1.00 . .
C C(17) 0.8397(2) -0.54888(13) -0.0147(2) 0.1095(6) Uani d . 1.00 . .
H H(1) 0.22499(13) -0.12013(10) -0.00917(9) 0.0843(11) Uiso c . 1.00 . .
H H(2) 0.09310(13) -0.17564(10) 0.04664(9) 0.0847(10) Uiso c . 1.00 . .
H H(3) 0.21293(13) 0.06651(10) 0.04609(10) 0.0850(11) Uiso c . 1.00 . .
H H(4) 0.0744(2) 0.23844(11) 0.13980(10) 0.1130(11) Uiso c . 1.00 . .
H H(5) -0.1524(2) 0.23860(10) 0.27395(13) 0.1181(11) Uiso c . 1.00 . .
H H(6) -0.2439(2) 0.0719(2) 0.30899(12) 0.1091(11) Uiso c . 1.00 . .
H H(7) -0.10660(10) -0.09929(11) 0.21298(10) 0.0912(10) Uiso c . 1.00 . .
H H(8) 0.46109(12) -0.31533(9) -0.06329(8) 0.0781(10) Uiso c . 1.00 . .
H H(9) 0.53273(12) -0.23380(9) -0.17275(8) 0.0787(10) Uiso c . 1.00 . .
H H(10) 0.7753(2) -0.32952(12) -0.27839(13) 0.0981(11) Uiso c . 1.00 . .
H H(11) 1.0029(2) -0.4859(2) -0.2826(2) 0.1339(12) Uiso c . 1.00 . .
H H(12) 1.0384(2) -0.6175(2) -0.1177(2) 0.1381(13) Uiso c . 1.00 . .
H H(13) 0.8561(2) -0.60471(13) 0.0529(2) 0.1335(12) Uiso c . 1.00 . .
H H(14) 0.6289(2) -0.45517(10) 0.06095(10) 0.0920(11) Uiso c . 1.00 . .
H H(15) 0.33680(10) -0.02515(10) 0.27928(10) 0.0850(11) Uiso c . 1.00 . .
H H(16) 0.17500(10) -0.02808(10) 0.33470(10) 0.0850(10) Uiso c . 1.00 . .
H H(17) 0.44699(12) 0.05170(10) 0.39823(11) 0.0860(10) Uiso c . 1.00 . .
H H(18) 0.3949(2) 0.20947(12) 0.50400(13) 0.1159(11) Uiso c . 1.00 . .
H H(19) 0.1562(2) 0.31794(11) 0.58487(12) 0.1074(11) Uiso c . 1.00 . .
H H(20) -0.03440(10) 0.27810(11) 0.55578(11) 0.0867(10) Uiso c . 1.00 . .
H H(21) 0.01245(11) 0.12000(10) 0.45437(9) 0.0742(10) Uiso c . 1.00 . .

loop_
_atom_site_aniso_label
_atom_site_aniso_U_11
_atom_site_aniso_U_22
_atom_site_aniso_U_33
_atom_site_aniso_U_12
_atom_site_aniso_U_13
_atom_site_aniso_U_23
S(1) 0.0677(2) 0.05910(10) 0.0658(2) -0.02160(13) -0.03755(13) 0.00494(12)
S(2) 0.0776(2) 0.04780(13) 0.04488(13) -0.01718(12) -0.01546(12) -0.00220(10)
S(3) 0.0585(2) 0.05860(10) 0.04394(12) -0.01226(12) -0.01779(11) -0.00514(10)
Cl(2) 0.1318(3) 0.0530(2) 0.0759(2) -0.0324(2) -0.0456(2) -0.00051(13)
Cl(1) 0.0866(2) 0.0846(2) 0.0624(2) -0.0428(2) -0.0246(2) 0.02190(10)
O(2) 0.0538(5) 0.1180(7) 0.1299(8) -0.0190(5) -0.0382(5) 0.0103(6)
C(3) 0.0499(5) 0.0443(5) 0.0433(5) -0.0151(4) -0.0167(4) -0.0032(4)
N(1) 0.0611(6) 0.0762(6) 0.0486(5) -0.0301(5) -0.0156(4) -0.0060(4)
C(6) 0.0617(6) 0.0606(6) 0.0490(5) -0.0159(5) -0.0324(5) 0.0034(4)
C(2) 0.0495(5) 0.0522(5) 0.0437(5) -0.0175(4) -0.0209(4) 0.0006(4)
C(12) 0.0761(7) 0.0714(7) 0.0485(5) -0.0072(6) -0.0254(5) -0.0173(5)
C(4) 0.0551(5) 0.0391(4) 0.0458(5) -0.0092(4) -0.0202(4) -0.0046(4)
O(1) 0.1254(8) 0.1100(7) 0.1164(8) -0.0819(7) -0.0554(6) 0.0196(6)
C(5) 0.0762(7) 0.0702(7) 0.0646(6) -0.0093(6) -0.0437(6) -0.0063(5)
C(19) 0.0924(8) 0.0576(6) 0.0612(6) -0.0034(6) -0.0362(6) -0.0061(5)
C(25) 0.0547(6) 0.0614(6) 0.0680(7) -0.0163(5) -0.0222(5) -0.0060(5)
C(1) 0.0628(6) 0.0574(5) 0.0510(5) -0.0262(5) -0.0259(5) 0.0047(4)
C(24) 0.0758(8) 0.0658(7) 0.0726(7) -0.0105(6) -0.0203(6) -0.0137(6)
C(7) 0.0747(7) 0.0637(7) 0.0750(7) -0.0182(6) -0.0414(6) 0.0018(6)
C(13) 0.0680(6) 0.0514(5) 0.0573(6) -0.0148(5) -0.0236(5) -0.0131(5)
C(11) 0.0743(8) 0.0828(9) 0.0686(7) -0.0280(7) -0.0222(7) 0.0061(7)
C(22) 0.0925(10) 0.0800(8) 0.1155(11) -0.0402(8) -0.0592(9) 0.0043(8)
C(20) 0.0606(6) 0.0549(5) 0.0545(6) -0.0151(5) -0.0243(5) -0.0022(5)
C(21) 0.0542(7) 0.0724(7) 0.0888(8) -0.0151(5) -0.0306(6) 0.0018(6)
C(23) 0.1182(12) 0.0600(7) 0.0887(9) -0.0220(8) -0.0474(9) -0.0114(6)
C(18) 0.1006(10) 0.0645(7) 0.0645(7) -0.0003(7) -0.0297(7) -0.0169(6)
C(8) 0.1181(12) 0.0659(8) 0.0985(10) -0.0148(8) -0.0651(10) -0.0030(7)
C(14) 0.0885(9) 0.0708(8) 0.0861(9) -0.0348(7) 0.0043(7) -0.0205(7)
C(10) 0.0850(10) 0.1219(13) 0.0632(8) -0.0115(9) -0.0092(7) -0.0005(9)
C(9) 0.137(2) 0.0843(10) 0.0741(9) 0.0060(10) -0.0504(10) -0.0200(8)
C(15) 0.0842(11) 0.0939(11) 0.155(2) -0.0424(10) 0.0290(11) -0.0525(12)
C(16) 0.0712(10) 0.0860(11) 0.189(2) -0.0078(8) -0.0403(12) -0.0548(13)
C(17) 0.1273(13) 0.0714(9) 0.135(2) 0.0171(9) -0.0780(13) -0.0317(9)

loop_
_atom_type_symbol
_atom_type_description
_atom_type_scat_dispersion_real
_atom_type_scat_dispersion_imag
_atom_type_scat_source
C C 0.003 0.002
;
International Tables for Crystallography
(1992, Vol. C, Tables 4.2.6.8 and 6.1.1.4)
;
H H 0.000 0.000
;
International Tables for Crystallography
(1992, Vol. C, Table 6.1.1.4)
;
N N 0.006 0.003
;
International Tables for Crystallography
(1992, Vol. C, Tables 4.2.6.8 and 6.1.1.4)
;
O O 0.011 0.006
;
International Tables for Crystallography
(1992, Vol. C, Tables 4.2.6.8 and 6.1.1.4)
;
Cl Cl 0.148 0.159
;
International Tables for Crystallography
(1992, Vol. C, Tables 4.2.6.8 and 6.1.1.4)
;
S S 0.125 0.123
;
International Tables for Crystallography
(1992, Vol. C, Tables 4.2.6.8 and 6.1.1.4)
;

loop_
_geom_angle_atom_site_label_1
_geom_angle_atom_site_label_2
_geom_angle_atom_site_label_3
_geom_angle_site_symmetry_1
_geom_angle_site_symmetry_2
_geom_angle_site_symmetry_3
_geom_angle
_geom_angle_publ_flag
C(4) S(1) C(5) . . . 103.34(5) no
C(12) S(2) C(4) . . . 102.13(5) no
C(2) S(3) C(19) . . . 102.76(5) no
N(1) C(3) C(2) . . . 111.76(9) no
N(1) C(3) C(4) . . . 120.85(7) no
C(2) C(3) C(4) . . . 127.40(10) no
O(1) N(1) O(2) . . . 124.00(10) no
O(1) N(1) C(3) . . . 118.61(9) no
O(2) N(1) C(3) . . . 117.20(10) no
C(5) C(6) C(7) . . . 120.45(9) no
C(5) C(6) C(11) . . . 121.10(10) no
C(7) C(6) C(11) . . . 118.50(10) no
C(1) C(2) S(3) . . . 120.32(7) no
C(1) C(2) C(3) . . . 122.36(9) no
S(3) C(2) C(3) . . . 116.89(7) no
C(13) C(12) H(8) . . . 107.60(10) no
C(13) C(12) H(9) . . . 109.70(10) no
C(13) C(12) S(2) . . . 111.76(9) no
H(8) C(12) H(9) . . . 109.5(2) no
H(8) C(12) S(2) . . . 108.71(9) no
H(9) C(12) S(2) . . . 109.60(10) no
S(1) C(4) S(2) . . . 120.88(7) no
S(1) C(4) C(3) . . . 116.92(7) no
S(2) C(4) C(3) . . . 122.11(8) no
H(1) C(5) H(2) . . . 109.5(2) no
H(1) C(5) S(1) . . . 109.60(10) no
H(1) C(5) C(6) . . . 109.80(10) no
H(2) C(5) S(1) . . . 107.40(10) no
H(2) C(5) C(6) . . . 107.10(10) no
S(1) C(5) C(6) . . . 113.40(8) no
C(20) C(19) H(15) . . . 109.4(2) no
C(20) C(19) H(16) . . . 110.10(10) no
C(20) C(19) S(3) . . . 106.89(9) no
H(15) C(19) H(16) . . . 109.5(2) no
H(15) C(19) S(3) . . . 110.40(10) no
H(16) C(19) S(3) . . . 110.60(10) no
C(24) C(25) C(20) . . . 121.60(10) no
C(24) C(25) H(21) . . . 118.70(10) no
C(20) C(25) H(21) . . . 119.70(10) no
Cl(2) C(1) Cl(1) . . . 113.58(6) no
Cl(2) C(1) C(2) . . . 123.70(7) no
Cl(1) C(1) C(2) . . . 122.70(8) no
C(23) C(24) H(20) . . . 119.0(2) no
C(23) C(24) C(25) . . . 120.20(10) no
H(20) C(24) C(25) . . . 120.9(2) no
C(8) C(7) H(3) . . . 119.5(2) no
C(8) C(7) C(6) . . . 121.10(10) no
H(3) C(7) C(6) . . . 119.40(10) no
C(18) C(13) C(14) . . . 119.40(10) no
C(18) C(13) C(12) . . . 119.99(8) no
C(14) C(13) C(12) . . . 120.55(9) no
C(10) C(11) H(7) . . . 119.50(10) no
C(10) C(11) C(6) . . . 120.80(10) no
H(7) C(11) C(6) . . . 119.70(10) no
C(21) C(22) C(23) . . . 120.4(2) no
C(21) C(22) H(18) . . . 120.70(10) no
C(23) C(22) H(18) . . . 118.9(2) no
C(21) C(20) C(19) . . . 122.12(9) no
C(21) C(20) C(25) . . . 117.50(10) no
C(19) C(20) C(25) . . . 120.40(10) no
H(17) C(21) C(22) . . . 119.4(2) no
H(17) C(21) C(20) . . . 120.0(2) no
C(22) C(21) C(20) . . . 120.60(10) no
H(19) C(23) C(24) . . . 120.2(2) no
H(19) C(23) C(22) . . . 120.0(2) no
C(24) C(23) C(22) . . . 119.80(10) no
C(17) C(18) H(14) . . . 120.00(10) no
C(17) C(18) C(13) . . . 120.90(10) no
H(14) C(18) C(13) . . . 119.20(10) no
C(9) C(8) H(4) . . . 119.9(2) no
C(9) C(8) C(7) . . . 119.9(2) no
H(4) C(8) C(7) . . . 120.3(2) no
C(15) C(14) H(10) . . . 120.9(2) no
C(15) C(14) C(13) . . . 118.30(10) no
H(10) C(14) C(13) . . . 120.80(10) no
C(9) C(10) H(6) . . . 119.9(2) no
C(9) C(10) C(11) . . . 119.70(10) no
H(6) C(10) C(11) . . . 120.4(2) no
H(5) C(9) C(8) . . . 120.7(2) no
H(5) C(9) C(10) . . . 119.1(2) no
C(8) C(9) C(10) . . . 120.10(10) no
C(16) C(15) H(11) . . . 118.6(2) no
C(16) C(15) C(14) . . . 120.7(2) no
H(11) C(15) C(14) . . . 120.7(2) no
C(17) C(16) H(12) . . . 118.8(3) no
C(17) C(16) C(15) . . . 121.2(2) no
H(12) C(16) C(15) . . . 120.0(2) no
H(13) C(17) C(18) . . . 120.1(2) no
H(13) C(17) C(16) . . . 120.3(2) no
C(18) C(17) C(16) . . . 119.6(2) no

loop_
_geom_bond_atom_site_label_1
_geom_bond_atom_site_label_2
_geom_bond_site_symmetry_1
_geom_bond_site_symmetry_2
_geom_bond_distance
_geom_bond_publ_flag
S(1) C(4) . . 1.7570(10) no
S(1) C(5) . . 1.8320(10) no
S(2) C(12) . . 1.8310(10) no
S(2) C(4) . . 1.7610(9) no
S(3) C(2) . . 1.7600(10) no
S(3) C(19) . . 1.8250(10) no
Cl(2) C(1) . . 1.7070(10) no
Cl(1) C(1) . . 1.7192(9) no
O(2) N(1) . . 1.2040(10) no
C(3) N(1) . . 1.467(2) no
C(3) C(2) . . 1.4790(10) no
C(3) C(4) . . 1.348(2) no
N(1) O(1) . . 1.2070(10) no
C(6) C(5) . . 1.4930(10) no
C(6) C(7) . . 1.372(2) no
C(6) C(11) . . 1.3750(10) no
C(2) C(1) . . 1.3290(10) no
C(12) C(13) . . 1.4980(10) no
C(12) H(8) . . 0.950(2) no
C(12) H(9) . . 0.9500(10) no
C(5) H(1) . . 0.9500(10) no
C(5) H(2) . . 0.950(2) no
C(19) C(20) . . 1.494(2) no
C(19) H(15) . . 0.950(2) no
C(19) H(16) . . 0.950(2) no
C(25) C(24) . . 1.372(2) no
C(25) C(20) . . 1.3760(10) no
C(25) H(21) . . 0.950(2) no
C(24) C(23) . . 1.367(3) no
C(24) H(20) . . 0.950(2) no
C(7) C(8) . . 1.375(2) no
C(7) H(3) . . 0.950(2) no
C(13) C(18) . . 1.3760(10) no
C(13) C(14) . . 1.384(2) no
C(11) C(10) . . 1.381(2) no
C(11) H(7) . . 0.950(2) no
C(22) C(21) . . 1.384(2) no
C(22) C(23) . . 1.359(2) no
C(22) H(18) . . 0.950(3) no
C(20) C(21) . . 1.392(2) no
C(21) H(17) . . 0.9500(10) no
C(23) H(19) . . 0.950(2) no
C(18) C(17) . . 1.381(2) no
C(18) H(14) . . 0.950(2) no
C(8) C(9) . . 1.364(2) no
C(8) H(4) . . 0.950(2) no
C(14) C(15) . . 1.401(2) no
C(14) H(10) . . 0.950(2) no
C(10) C(9) . . 1.368(3) no
C(10) H(6) . . 0.950(2) no
C(9) H(5) . . 0.950(2) no
C(15) C(16) . . 1.355(3) no
C(15) H(11) . . 0.950(3) no
C(16) C(17) . . 1.341(3) no
C(16) H(12) . . 0.950(2) no
C(17) H(13) . . 0.950(3) no

loop_
_geom_contact_atom_site_label_1
_geom_contact_atom_site_label_2
_geom_contact_distance
_geom_contact_site_symmetry_1
_geom_contact_site_symmetry_2
_geom_contact_publ_flag
S(1) S(2) 3.0605(4) . . no
S(1) Cl(2) 3.4452(4) . . no
S(1) C(3) 2.6560(10) . . no
S(1) C(6) 2.7852(9) . . no
S(1) C(2) 3.0760(10) . . no
S(1) C(12) 3.3517(9) . . no
S(1) C(5) 1.8320(10) . . no
S(1) C(1) 3.3770(10) . . no
S(1) C(11) 3.5050(10) . . no
S(1) C(16) 3.542(2) . 2_645 no
S(1) C(17) 3.562(3) . 2_645 no
S(1) H(1) 2.3290(10) . . no
S(1) H(2) 2.3020(10) . . no
S(1) H(7) 3.4830(10) . . no
S(1) H(8) 2.7500(9) . . no
S(1) H(14) 3.5060(10) . . no
S(2) S(1) 3.0605(4) . . no
S(2) C(3) 2.7284(8) . . no
S(2) N(1) 3.0480(10) . . no
S(2) C(12) 1.8310(10) . . no
S(2) O(1) 2.9870(10) . . no
S(2) O(1) 3.5522(9) . 2_655 no
S(2) C(5) 3.3230(10) . . no
S(2) C(13) 2.7622(9) . . no
S(2) C(18) 3.2910(10) . . no
S(2) H(1) 2.7890(10) . . no
S(2) H(3) 3.2530(10) . . no
S(2) H(3) 3.202(2) . 2_655 no
S(2) H(8) 2.3170(10) . . no
S(2) H(9) 2.3280(10) . . no
S(2) H(14) 3.1490(10) . . no
S(3) Cl(1) 3.1514(4) . . no
S(3) C(3) 2.7645(9) . . no
S(3) N(1) 3.2600(8) . . no
S(3) C(19) 1.8250(10) . . no
S(3) C(1) 2.6890(10) . . no
S(3) C(20) 2.6740(10) . . no
S(3) C(21) 3.2840(10) . . no
S(3) H(15) 2.3320(10) . . no
S(3) H(16) 2.3350(10) . . no
S(3) H(17) 3.2220(10) . . no
Cl(2) S(1) 3.4452(4) . . no
Cl(2) Cl(1) 2.8664(4) . . no
Cl(2) C(3) 3.0730(10) . . no
Cl(2) C(2) 2.6830(10) . . no
Cl(2) C(4) 3.5090(9) . . no
Cl(2) H(9) 3.5520(10) . 2_645 no
Cl(2) H(10) 3.526(2) . 2_645 no
Cl(2) H(14) 2.9270(10) . . no
Cl(2) H(18) 3.5650(10) . 1_545 no
Cl(1) S(3) 3.1514(4) . . no
Cl(1) Cl(2) 2.8664(4) . . no
Cl(1) C(2) 2.6818(9) . . no
Cl(1) H(19) 3.210(2) . 1_545 no
O(2) C(3) 2.2850(10) . . no
O(2) C(2) 2.8100(10) . . no
O(2) C(4) 3.363(2) . . no
O(2) O(1) 2.1290(10) . . no
O(2) C(1) 3.3700(10) . . no
O(2) H(14) 3.527(2) . . no
C(3) S(1) 2.6560(10) . . no
C(3) S(2) 2.7284(8) . . no
C(3) S(3) 2.7645(9) . . no
C(3) Cl(2) 3.0730(10) . . no
C(3) O(2) 2.2850(10) . . no
C(3) O(1) 2.303(2) . . no
C(3) C(19) 3.0250(10) . . no
C(3) C(1) 2.4620(10) . . no
C(3) H(14) 3.1450(10) . . no
C(3) H(15) 2.6170(10) . . no
C(3) H(16) 3.2900(10) . . no
N(1) S(2) 3.0480(10) . . no
N(1) S(3) 3.2600(8) . . no
N(1) C(2) 2.4390(10) . . no
N(1) C(4) 2.449(2) . . no
N(1) C(19) 3.5420(10) . . no
N(1) C(1) 3.3750(10) . . no
N(1) H(3) 3.5410(10) . 2_655 no
N(1) H(14) 3.484(2) . . no
N(1) H(15) 2.9430(10) . . no
C(6) S(1) 2.7852(9) . . no
C(6) C(6) 3.587(2) . 2 no
C(6) C(4) 3.4820(10) . . no
C(6) C(5) 3.584(2) . 2 no
C(6) C(8) 2.392(2) . . no
C(6) C(10) 2.395(2) . . no
C(6) C(9) 2.762(2) . . no
C(6) H(1) 2.0230(10) . . no
C(6) H(1) 3.463(2) . 2 no
C(6) H(2) 1.991(2) . . no
C(6) H(2) 3.1670(10) . 2 no
C(6) H(3) 2.016(2) . . no
C(6) H(4) 3.247(2) . . no
C(6) H(6) 3.252(2) . . no
C(6) H(7) 2.022(2) . . no
C(6) H(16) 3.243(2) . . no
C(2) S(1) 3.0760(10) . . no
C(2) Cl(2) 2.6830(10) . . no
C(2) Cl(1) 2.6818(9) . . no
C(2) O(2) 2.8100(10) . . no
C(2) N(1) 2.4390(10) . . no
C(2) C(4) 2.5350(10) . . no
C(2) O(1) 3.3600(10) . . no
C(2) C(19) 2.8020(10) . . no
C(2) H(15) 2.8670(10) . . no
C(2) H(16) 3.0470(10) . . no
C(12) S(1) 3.3517(9) . . no
C(12) S(2) 1.8310(10) . . no
C(12) C(4) 2.7940(10) . . no
C(12) C(18) 2.490(2) . . no
C(12) C(14) 2.503(2) . . no
C(12) H(1) 3.0130(10) . . no
C(12) H(10) 2.675(2) . . no
C(12) H(14) 2.6300(10) . . no
C(4) Cl(2) 3.5090(9) . . no
C(4) O(2) 3.363(2) . . no
C(4) N(1) 2.449(2) . . no
C(4) C(6) 3.4820(10) . . no
C(4) C(2) 2.5350(10) . . no
C(4) C(12) 2.7940(10) . . no
C(4) O(1) 2.934(2) . . no
C(4) C(5) 2.816(2) . . no
C(4) C(19) 3.583(2) . . no
C(4) C(1) 3.2980(10) . . no
C(4) C(13) 3.5600(10) . . no
C(4) C(18) 3.4770(10) . . no
C(4) H(1) 2.822(2) . . no
C(4) H(3) 3.4160(10) . . no
C(4) H(8) 2.698(2) . . no
C(4) H(9) 3.5600(10) . . no
C(4) H(14) 2.8590(10) . . no
C(4) H(15) 3.087(2) . . no
C(4) H(16) 3.5530(10) . . no
O(1) S(2) 2.9870(10) . . no
O(1) S(2) 3.5522(9) . 2_655 no
O(1) O(2) 2.1290(10) . . no
O(1) C(3) 2.303(2) . . no
O(1) C(2) 3.3600(10) . . no
O(1) C(4) 2.934(2) . . no
O(1) C(19) 3.5280(10) . . no
O(1) C(7) 3.5400(10) . 2_655 no
O(1) H(1) 3.558(2) . 2_655 no
O(1) H(3) 2.6850(10) . 2_655 no
O(1) H(7) 3.125(2) . 1_655 no
O(1) H(15) 2.7260(10) . . no
O(1) H(17) 3.571(2) . . no
C(5) S(1) 1.8320(10) . . no
C(5) S(2) 3.3230(10) . . no
C(5) C(6) 3.584(2) . 2 no
C(5) C(4) 2.816(2) . . no
C(5) C(7) 2.488(2) . . no
C(5) C(11) 2.4980(10) . . no
C(5) H(3) 2.635(2) . . no
C(5) H(7) 2.656(2) . . no
C(5) H(8) 3.1140(10) . . no
C(19) S(3) 1.8250(10) . . no
C(19) C(3) 3.0250(10) . . no
C(19) N(1) 3.5420(10) . . no
C(19) C(2) 2.8020(10) . . no
C(19) C(4) 3.583(2) . . no
C(19) O(1) 3.5280(10) . . no
C(19) C(25) 2.4910(10) . . no
C(19) C(21) 2.526(2) . . no
C(19) H(17) 2.698(2) . . no
C(19) H(21) 2.6430(10) . . no
C(25) C(19) 2.4910(10) . . no
C(25) C(22) 2.731(2) . . no
C(25) C(21) 2.366(2) . . no
C(25) C(23) 2.374(2) . . no
C(25) H(10) 3.060(2) . 2_655 no
C(25) H(15) 3.1500(10) . . no
C(25) H(16) 2.543(2) . . no
C(25) H(17) 3.230(2) . . no
C(25) H(19) 3.233(2) . . no
C(25) H(20) 2.030(2) . . no
C(1) S(1) 3.3770(10) . . no
C(1) S(3) 2.6890(10) . . no
C(1) O(2) 3.3700(10) . . no
C(1) C(3) 2.4620(10) . . no
C(1) N(1) 3.3750(10) . . no
C(1) C(4) 3.2980(10) . . no
C(24) C(22) 2.358(2) . . no
C(24) C(20) 2.3980(10) . . no
C(24) C(21) 2.7380(10) . . no
C(24) H(10) 3.077(2) . 2_655 no
C(24) H(18) 3.210(2) . . no
C(24) H(19) 2.020(3) . . no
C(24) H(21) 2.009(2) . . no
C(7) O(1) 3.5400(10) . 2_655 no
C(7) C(5) 2.488(2) . . no
C(7) C(11) 2.360(2) . . no
C(7) C(10) 2.735(2) . . no
C(7) C(9) 2.370(2) . . no
C(7) H(1) 2.566(2) . . no
C(7) H(2) 3.169(2) . . no
C(7) H(2) 3.056(2) . 2 no
C(7) H(4) 2.027(2) . . no
C(7) H(5) 3.233(2) . . no
C(7) H(7) 3.221(2) . . no
C(7) H(15) 3.414(2) . . no
C(7) H(16) 3.038(2) . . no
C(13) S(2) 2.7622(9) . . no
C(13) C(4) 3.5600(10) . . no
C(13) C(15) 2.391(2) . . no
C(13) C(16) 2.749(2) . . no
C(13) C(17) 2.398(2) . . no
C(13) H(4) 3.260(2) . 2_655 no
C(13) H(8) 2.0020(10) . . no
C(13) H(9) 2.0260(10) . . no
C(13) H(10) 2.041(2) . . no
C(13) H(11) 3.257(2) . . no
C(13) H(13) 3.253(2) . . no
C(13) H(14) 2.0170(10) . . no
C(11) S(1) 3.5050(10) . . no
C(11) C(5) 2.4980(10) . . no
C(11) C(7) 2.360(2) . . no
C(11) C(8) 2.737(2) . . no
C(11) C(9) 2.377(2) . . no
C(11) H(1) 3.2340(10) . . no
C(11) H(1) 3.131(2) . 2 no
C(11) H(2) 2.575(2) . . no
C(11) H(2) 3.398(2) . 2 no
C(11) H(3) 3.219(2) . . no
C(11) H(5) 3.232(2) . . no
C(11) H(6) 2.033(2) . . no
C(11) H(16) 3.476(2) . . no
C(22) C(25) 2.731(2) . . no
C(22) C(24) 2.358(2) . . no
C(22) C(20) 2.411(2) . . no
C(22) H(10) 3.042(2) . 2_655 no
C(22) H(17) 2.027(2) . . no
C(22) H(19) 2.010(2) . . no
C(22) H(20) 3.210(2) . . no
C(20) S(3) 2.6740(10) . . no
C(20) C(24) 2.3980(10) . . no
C(20) C(22) 2.411(2) . . no
C(20) C(23) 2.779(2) . . no
C(20) H(10) 3.057(2) . 2_655 no
C(20) H(15) 2.019(2) . . no
C(20) H(16) 2.028(2) . . no
C(20) H(17) 2.040(2) . . no
C(20) H(18) 3.272(2) . . no
C(20) H(20) 3.2560(10) . . no
C(20) H(21) 2.0230(10) . . no
C(21) S(3) 3.2840(10) . . no
C(21) C(19) 2.526(2) . . no
C(21) C(25) 2.366(2) . . no
C(21) C(24) 2.7380(10) . . no
C(21) C(23) 2.380(2) . . no
C(21) H(9) 3.2320(10) . 2_655 no
C(21) H(10) 3.029(2) . 2_655 no
C(21) H(15) 2.697(2) . . no
C(21) H(16) 3.287(2) . . no
C(21) H(18) 2.040(2) . . no
C(21) H(19) 3.239(2) . . no
C(21) H(21) 3.231(2) . . no
C(23) C(25) 2.374(2) . . no
C(23) C(20) 2.779(2) . . no
C(23) C(21) 2.380(2) . . no
C(23) H(10) 3.085(2) . 2_655 no
C(23) H(17) 3.231(2) . . no
C(23) H(18) 1.999(2) . . no
C(23) H(20) 2.007(2) . . no
C(23) H(21) 3.223(2) . . no
C(18) S(2) 3.2910(10) . . no
C(18) C(12) 2.490(2) . . no
C(18) C(4) 3.4770(10) . . no
C(18) C(14) 2.383(2) . . no
C(18) C(15) 2.725(2) . . no
C(18) C(16) 2.353(2) . . no
C(18) H(8) 2.662(2) . . no
C(18) H(8) 3.358(2) . 2_645 no
C(18) H(9) 3.258(2) . . no
C(18) H(10) 3.247(2) . . no
C(18) H(12) 3.208(2) . . no
C(18) H(13) 2.031(2) . . no
C(8) C(6) 2.392(2) . . no
C(8) C(11) 2.737(2) . . no
C(8) C(10) 2.368(2) . . no
C(8) H(2) 3.233(3) . 2 no
C(8) H(3) 2.020(2) . . no
C(8) H(5) 2.021(2) . . no
C(8) H(6) 3.224(2) . . no
C(8) H(16) 3.075(2) . . no
C(8) H(21) 3.566(2) . . no
C(14) C(12) 2.503(2) . . no
C(14) C(18) 2.383(2) . . no
C(14) C(16) 2.395(2) . . no
C(14) C(17) 2.764(2) . . no
C(14) H(4) 2.963(3) . 2_655 no
C(14) H(8) 3.125(2) . . no
C(14) H(9) 2.544(2) . . no
C(14) H(11) 2.056(2) . . no
C(14) H(12) 3.254(2) . . no
C(14) H(14) 3.238(2) . . no
C(10) C(6) 2.395(2) . . no
C(10) C(7) 2.735(2) . . no
C(10) C(8) 2.368(2) . . no
C(10) H(1) 3.297(2) . 2 no
C(10) H(2) 3.564(2) . 2 no
C(10) H(4) 3.225(3) . . no
C(10) H(5) 2.010(3) . . no
C(10) H(7) 2.025(2) . . no
C(10) H(16) 3.505(2) . . no
C(9) C(6) 2.762(2) . . no
C(9) C(7) 2.370(2) . . no
C(9) C(11) 2.377(2) . . no
C(9) H(2) 3.485(2) . 2 no
C(9) H(3) 3.225(2) . . no
C(9) H(4) 2.013(3) . . no
C(9) H(6) 2.018(3) . . no
C(9) H(7) 3.232(2) . . no
C(9) H(16) 3.310(2) . . no
C(9) H(21) 3.181(2) . . no
C(15) C(13) 2.391(2) . . no
C(15) C(18) 2.725(2) . . no
C(15) C(17) 2.349(3) . . no
C(15) H(4) 3.128(3) . 2_655 no
C(15) H(10) 2.057(2) . . no
C(15) H(12) 2.007(3) . . no
C(15) H(13) 3.206(3) . . no
C(16) S(1) 3.542(2) . 2_645 no
C(16) C(13) 2.749(2) . . no
C(16) C(18) 2.353(2) . . no
C(16) C(14) 2.395(2) . . no
C(16) H(2) 3.121(2) . 2_645 no
C(16) H(4) 3.549(2) . 2_655 no
C(16) H(10) 3.253(2) . . no
C(16) H(11) 1.993(3) . . no
C(16) H(13) 1.997(3) . . no
C(16) H(14) 3.209(2) . . no
C(17) S(1) 3.562(3) . 2_645 no
C(17) C(13) 2.398(2) . . no
C(17) C(14) 2.764(2) . . no
C(17) C(15) 2.349(3) . . no
C(17) H(2) 3.118(2) . 2_645 no
C(17) H(4) 3.485(3) . 1_645 no
C(17) H(11) 3.194(3) . . no
C(17) H(12) 1.983(2) . . no
C(17) H(14) 2.030(2) . . no
H(1) S(1) 2.3290(10) . . no
H(1) S(2) 2.7890(10) . . no
H(1) C(6) 2.0230(10) . . no
H(1) C(6) 3.463(2) . 2 no
H(1) C(12) 3.0130(10) . . no
H(1) C(4) 2.822(2) . . no
H(1) O(1) 3.558(2) . 2_655 no
H(1) C(7) 2.566(2) . . no
H(1) C(11) 3.2340(10) . . no
H(1) C(11) 3.131(2) . 2 no
H(1) C(10) 3.297(2) . 2 no
H(2) S(1) 2.3020(10) . . no
H(2) C(6) 1.991(2) . . no
H(2) C(6) 3.1670(10) . 2 no
H(2) C(7) 3.169(2) . . no
H(2) C(7) 3.056(2) . 2 no
H(2) C(11) 2.575(2) . . no
H(2) C(11) 3.398(2) . 2 no
H(2) C(8) 3.233(3) . 2 no
H(2) C(10) 3.564(2) . 2 no
H(2) C(9) 3.485(2) . 2 no
H(2) C(16) 3.121(2) . 2_645 no
H(2) C(17) 3.118(2) . 2_645 no
H(3) S(2) 3.2530(10) . . no
H(3) S(2) 3.202(2) . 2_655 no
H(3) N(1) 3.5410(10) . 2_655 no
H(3) C(6) 2.016(2) . . no
H(3) C(4) 3.4160(10) . . no
H(3) O(1) 2.6850(10) . 2_655 no
H(3) C(5) 2.635(2) . . no
H(3) C(11) 3.219(2) . . no
H(3) C(8) 2.020(2) . . no
H(3) C(9) 3.225(2) . . no
H(4) C(6) 3.247(2) . . no
H(4) C(7) 2.027(2) . . no
H(4) C(13) 3.260(2) . 2_655 no
H(4) C(14) 2.963(3) . 2_655 no
H(4) C(10) 3.225(3) . . no
H(4) C(9) 2.013(3) . . no
H(4) C(15) 3.128(3) . 2_655 no
H(4) C(16) 3.549(2) . 2_655 no
H(5) C(7) 3.233(2) . . no
H(5) C(11) 3.232(2) . . no
H(5) C(8) 2.021(2) . . no
H(5) C(10) 2.010(3) . . no
H(6) C(6) 3.252(2) . . no
H(6) C(11) 2.033(2) . . no
H(6) C(8) 3.224(2) . . no
H(6) C(9) 2.018(3) . . no
H(7) S(1) 3.4830(10) . . no
H(7) C(6) 2.022(2) . . no
H(7) C(5) 2.656(2) . . no
H(7) C(7) 3.221(2) . . no
H(7) C(10) 2.025(2) . . no
H(7) C(9) 3.232(2) . . no
H(8) S(1) 2.7500(9) . . no
H(8) S(2) 2.3170(10) . . no
H(8) C(4) 2.698(2) . . no
H(8) C(5) 3.1140(10) . . no
H(8) C(13) 2.0020(10) . . no
H(8) C(18) 2.662(2) . . no
H(8) C(18) 3.358(2) . 2_645 no
H(8) C(14) 3.125(2) . . no
H(9) S(2) 2.3280(10) . . no
H(9) Cl(2) 3.5520(10) . 2_645 no
H(9) C(4) 3.5600(10) . . no
H(9) C(13) 2.0260(10) . . no
H(9) C(21) 3.2320(10) . 2_655 no
H(9) C(18) 3.258(2) . . no
H(9) C(14) 2.544(2) . . no
H(10) Cl(2) 3.526(2) . 2_645 no
H(10) C(12) 2.675(2) . . no
H(10) C(25) 3.060(2) . 2_655 no
H(10) C(24) 3.077(2) . 2_655 no
H(10) C(13) 2.041(2) . . no
H(10) C(22) 3.042(2) . 2_655 no
H(10) C(20) 3.057(2) . 2_655 no
H(10) C(21) 3.029(2) . 2_655 no
H(10) C(23) 3.085(2) . 2_655 no
H(10) C(18) 3.247(2) . . no
H(10) C(15) 2.057(2) . . no
H(10) C(16) 3.253(2) . . no
H(11) C(13) 3.257(2) . . no
H(11) C(14) 2.056(2) . . no
H(11) C(16) 1.993(3) . . no
H(11) C(17) 3.194(3) . . no
H(12) C(18) 3.208(2) . . no
H(12) C(14) 3.254(2) . . no
H(12) C(15) 2.007(3) . . no
H(12) C(17) 1.983(2) . . no
H(13) C(13) 3.253(2) . . no
H(13) C(18) 2.031(2) . . no
H(13) C(8) 2.911(2) . 1_645 no
H(13) C(9) 2.995(2) . 1_645 no
H(13) C(15) 3.206(3) . . no
H(13) C(16) 1.997(3) . . no
H(14) S(1) 3.5060(10) . . no
H(14) S(2) 3.1490(10) . . no
H(14) Cl(2) 2.9270(10) . . no
H(14) O(2) 3.527(2) . . no
H(14) C(3) 3.1450(10) . . no
H(14) N(1) 3.484(2) . . no
H(14) C(12) 2.6300(10) . . no
H(14) C(4) 2.8590(10) . . no
H(14) C(13) 2.0170(10) . . no
H(14) C(14) 3.238(2) . . no
H(14) C(16) 3.209(2) . . no
H(14) C(17) 2.030(2) . . no
H(15) S(3) 2.3320(10) . . no
H(15) C(3) 2.6170(10) . . no
H(15) N(1) 2.9430(10) . . no
H(15) C(2) 2.8670(10) . . no
H(15) C(4) 3.087(2) . . no
H(15) O(1) 2.7260(10) . . no
H(15) C(25) 3.1500(10) . . no
H(15) C(7) 3.414(2) . . no
H(15) C(20) 2.019(2) . . no
H(15) C(21) 2.697(2) . . no
H(16) S(3) 2.3350(10) . . no
H(16) C(3) 3.2900(10) . . no
H(16) C(6) 3.243(2) . . no
H(16) C(2) 3.0470(10) . . no
H(16) C(4) 3.5530(10) . . no
H(16) C(25) 2.543(2) . . no
H(16) C(7) 3.038(2) . . no
H(16) C(11) 3.476(2) . . no
H(16) C(20) 2.028(2) . . no
H(16) C(21) 3.287(2) . . no
H(16) C(8) 3.075(2) . . no
H(16) C(10) 3.505(2) . . no
H(16) C(9) 3.310(2) . . no
H(17) S(3) 3.2220(10) . . no
H(17) O(1) 3.571(2) . . no
H(17) C(19) 2.698(2) . . no
H(17) C(25) 3.230(2) . . no
H(17) C(22) 2.027(2) . . no
H(17) C(20) 2.040(2) . . no
H(17) C(23) 3.231(2) . . no
H(18) Cl(2) 3.5650(10) . 1_565 no
H(18) C(24) 3.210(2) . . no
H(18) C(20) 3.272(2) . . no
H(18) C(21) 2.040(2) . . no
H(18) C(23) 1.999(2) . . no
H(19) Cl(1) 3.210(2) . 1_565 no
H(19) C(25) 3.233(2) . . no
H(19) C(24) 2.020(3) . . no
H(19) C(22) 2.010(2) . . no
H(19) C(21) 3.239(2) . . no
H(20) C(25) 2.030(2) . . no
H(20) C(22) 3.210(2) . . no
H(20) C(20) 3.2560(10) . . no
H(20) C(23) 2.007(2) . . no
H(21) C(19) 2.6430(10) . . no
H(21) C(24) 2.009(2) . . no
H(21) C(20) 2.0230(10) . . no
H(21) C(21) 3.231(2) . . no
H(21) C(23) 3.223(2) . . no
H(21) C(8) 3.566(2) . . no
H(21) C(9) 3.181(2) . . no

loop_
_geom_torsion_atom_site_label_1
_geom_torsion_atom_site_label_2
_geom_torsion_atom_site_label_3
_geom_torsion_atom_site_label_4
_geom_torsion_site_symmetry_1
_geom_torsion_site_symmetry_2
_geom_torsion_site_symmetry_3
_geom_torsion_site_symmetry_4
_geom_torsion
_geom_torsion_publ_flag
C(5) S(1) C(4) S(2) . . . . -43.15(6) no
C(5) S(1) C(4) C(3) . . . . 140.26(6) no
C(4) S(1) C(5) C(6) . . . . -81.53(9) no
C(4) S(1) C(5) H(1) . . . . 41.60(10) no
C(4) S(1) C(5) H(2) . . . . 160.37(9) no
C(4) S(2) C(12) C(13) . . . . -92.08(6) no
C(4) S(2) C(12) H(8) . . . . 26.50(10) no
C(4) S(2) C(12) H(9) . . . . 146.10(10) no
C(12) S(2) C(4) S(1) . . . . -49.13(5) no
C(12) S(2) C(4) C(3) . . . . 127.28(7) no
C(19) S(3) C(2) C(3) . . . . 36.39(9) no
C(19) S(3) C(2) C(1) . . . . -150.95(9) no
C(2) S(3) C(19) C(20) . . . . -168.16(7) no
C(2) S(3) C(19) H(15) . . . . -49.3(2) no
C(2) S(3) C(19) H(16) . . . . 71.90(10) no
C(2) C(3) N(1) O(2) . . . . 54.10(10) no
C(2) C(3) N(1) O(1) . . . . -122.30(10) no
C(4) C(3) N(1) O(2) . . . . -126.70(10) no
C(4) C(3) N(1) O(1) . . . . 56.80(10) no
N(1) C(3) C(2) S(3) . . . . 67.42(9) no
N(1) C(3) C(2) C(1) . . . . -105.10(10) no
C(4) C(3) C(2) S(3) . . . . -111.70(10) no
C(4) C(3) C(2) C(1) . . . . 75.80(10) no
N(1) C(3) C(4) S(1) . . . . 171.14(6) no
N(1) C(3) C(4) S(2) . . . . -5.40(10) no
C(2) C(3) C(4) S(1) . . . . -9.90(10) no
C(2) C(3) C(4) S(2) . . . . 173.60(7) no
C(7) C(6) C(5) S(1) . . . . 98.10(10) no
C(7) C(6) C(5) H(1) . . . . -24.8(2) no
C(7) C(6) C(5) H(2) . . . . -143.60(10) no
C(11) C(6) C(5) S(1) . . . . -82.60(10) no
C(11) C(6) C(5) H(1) . . . . 154.5(2) no
C(11) C(6) C(5) H(2) . . . . 35.7(2) no
C(5) C(6) C(7) C(8) . . . . -179.20(10) no
C(5) C(6) C(7) H(3) . . . . 0.6(2) no
C(11) C(6) C(7) C(8) . . . . 1.4(2) no
C(11) C(6) C(7) H(3) . . . . -178.7(2) no
C(5) C(6) C(11) C(10) . . . . 179.00(10) no
C(5) C(6) C(11) H(7) . . . . -1.2(2) no
C(7) C(6) C(11) C(10) . . . . -1.7(2) no
C(7) C(6) C(11) H(7) . . . . 178.1(2) no
S(3) C(2) C(1) Cl(2) . . . . -172.16(8) no
S(3) C(2) C(1) Cl(1) . . . . 6.0(2) no
C(3) C(2) C(1) Cl(2) . . . . 0.1(2) no
C(3) C(2) C(1) Cl(1) . . . . 178.23(9) no
S(2) C(12) C(13) C(18) . . . . 65.40(10) no
S(2) C(12) C(13) C(14) . . . . -112.50(10) no
H(8) C(12) C(13) C(18) . . . . -53.9(2) no
H(8) C(12) C(13) C(14) . . . . 128.2(2) no
H(9) C(12) C(13) C(18) . . . . -172.9(2) no
H(9) C(12) C(13) C(14) . . . . 9.2(2) no
S(3) C(19) C(20) C(25) . . . . -108.20(10) no
S(3) C(19) C(20) C(21) . . . . 71.60(10) no
H(15) C(19) C(20) C(25) . . . . 132.30(10) no
H(15) C(19) C(20) C(21) . . . . -47.8(2) no
H(16) C(19) C(20) C(25) . . . . 12.0(2) no
H(16) C(19) C(20) C(21) . . . . -168.20(10) no
C(20) C(25) C(24) C(23) . . . . -0.5(2) no
C(20) C(25) C(24) H(20) . . . . 178.40(10) no
H(21) C(25) C(24) C(23) . . . . 179.00(10) no
H(21) C(25) C(24) H(20) . . . . -2.2(2) no
C(24) C(25) C(20) C(19) . . . . 179.43(9) no
C(24) C(25) C(20) C(21) . . . . -0.40(10) no
H(21) C(25) C(20) C(19) . . . . 0.0(2) no
H(21) C(25) C(20) C(21) . . . . -179.90(10) no
C(25) C(24) C(23) C(22) . . . . 1.5(2) no
C(25) C(24) C(23) H(19) . . . . -178.90(10) no
H(20) C(24) C(23) C(22) . . . . -177.40(10) no
H(20) C(24) C(23) H(19) . . . . 2.2(2) no
C(6) C(7) C(8) C(9) . . . . -0.4(3) no
C(6) C(7) C(8) H(4) . . . . -179.5(2) no
H(3) C(7) C(8) C(9) . . . . 179.8(2) no
H(3) C(7) C(8) H(4) . . . . 0.7(3) no
C(12) C(13) C(18) C(17) . . . . -176.9(2) no
C(12) C(13) C(18) H(14) . . . . 3.9(3) no
C(14) C(13) C(18) C(17) . . . . 1.1(2) no
C(14) C(13) C(18) H(14) . . . . -178.1(2) no
C(12) C(13) C(14) C(15) . . . . 177.4(2) no
C(12) C(13) C(14) H(10) . . . . -3.4(3) no
C(18) C(13) C(14) C(15) . . . . -0.5(2) no
C(18) C(13) C(14) H(10) . . . . 178.7(2) no
C(6) C(11) C(10) C(9) . . . . 1.0(2) no
C(6) C(11) C(10) H(6) . . . . -179.3(2) no
H(7) C(11) C(10) C(9) . . . . -178.8(2) no
H(7) C(11) C(10) H(6) . . . . 1.0(3) no
C(23) C(22) C(21) C(20) . . . . 0.7(2) no
C(23) C(22) C(21) H(17) . . . . 179.30(10) no
H(18) C(22) C(21) C(20) . . . . -179.4(2) no
H(18) C(22) C(21) H(17) . . . . -0.8(2) no
C(21) C(22) C(23) C(24) . . . . -1.6(2) no
C(21) C(22) C(23) H(19) . . . . 178.8(2) no
H(18) C(22) C(23) C(24) . . . . 178.5(2) no
H(18) C(22) C(23) H(19) . . . . -1.1(2) no
C(19) C(20) C(21) C(22) . . . . -179.50(10) no
C(19) C(20) C(21) H(17) . . . . 1.9(2) no
C(25) C(20) C(21) C(22) . . . . 0.3(2) no
C(25) C(20) C(21) H(17) . . . . -178.30(10) no
C(13) C(18) C(17) C(16) . . . . -1.1(3) no
C(13) C(18) C(17) H(13) . . . . 179.0(3) no
H(14) C(18) C(17) C(16) . . . . 178.1(2) no
H(14) C(18) C(17) H(13) . . . . -1.8(4) no
C(7) C(8) C(9) C(10) . . . . -0.3(3) no
C(7) C(8) C(9) H(5) . . . . 178.3(2) no
H(4) C(8) C(9) C(10) . . . . 178.8(2) no
H(4) C(8) C(9) H(5) . . . . -2.6(4) no
C(13) C(14) C(15) C(16) . . . . 0.1(3) no
C(13) C(14) C(15) H(11) . . . . 179.3(3) no
H(10) C(14) C(15) C(16) . . . . -179.1(3) no
H(10) C(14) C(15) H(11) . . . . 0.1(4) no
C(11) C(10) C(9) C(8) . . . . 0.1(3) no
C(11) C(10) C(9) H(5) . . . . -178.6(2) no
H(6) C(10) C(9) C(8) . . . . -179.7(2) no
H(6) C(10) C(9) H(5) . . . . 1.6(3) no
C(14) C(15) C(16) C(17) . . . . -0.1(4) no
C(14) C(15) C(16) H(12) . . . . -178.4(3) no
H(11) C(15) C(16) C(17) . . . . -179.4(3) no
H(11) C(15) C(16) H(12) . . . . 2.3(5) no
C(15) C(16) C(17) C(18) . . . . 0.7(4) no
C(15) C(16) C(17) H(13) . . . . -179.5(3) no
H(12) C(16) C(17) C(18) . . . . 179.0(3) no
H(12) C(16) C(17) H(13) . . . . -1.2(5) no

loop_
_cod_related_entry_id
_cod_related_entry_database
_cod_related_entry_code
1 ChemSpider 24741470
